data_7215092
loop_
_publ_author_name
'Lin, Zhongjun'
'Zou, Ruqiang'
'Xia, Wei'
'Chen, Liangjie'
'Wang, Xidong'
'Liao, Fuhui'
'Wang, Yingxia'
'Lin, Jianhua'
'Burrell, Anthony K.'

_publ_section_title
;
 Ultrasensitive sorption behavior of isostructural lanthanide--organic
 frameworks induced by lanthanide contraction
;
_journal_issue 39
_journal_name_full 'Journal of Materials Chemistry'
_journal_page_first 21076
_journal_paper_doi 10.1039/c2jm33884j
_journal_volume 22
_journal_year 2012
_chemical_formula_sum 'C27 H17 O7 Pr'
_chemical_formula_weight 594.32
_chemical_name_systematic
;
?
;
_space_group_IT_number 178
_symmetry_cell_setting hexagonal
_symmetry_space_group_name_Hall 'P 61 2 (0 0 5)'
_symmetry_space_group_name_H-M 'P 61 2 2'
_atom_sites_solution_hydrogens geom
_atom_sites_solution_primary direct
_atom_sites_solution_secondary difmap
_audit_creation_method SHELXL-97
_cell_angle_alpha 90.00
_cell_angle_beta 90.00
_cell_angle_gamma 120.00
_cell_formula_units_Z 6
_cell_length_a 16.4393(3)
_cell_length_b 16.4393(3)
_cell_length_c 23.7770(9)
_cell_measurement_temperature 296(2)
_cell_volume 5564.9(3)
_computing_structure_refinement 'SHELXL-97 (Sheldrick, 1997)'
_computing_structure_solution 'SHELXS-97 (Sheldrick, 1990)'
_diffrn_ambient_temperature 296(2)
_diffrn_measured_fraction_theta_full 0.998
_diffrn_measured_fraction_theta_max 0.998
_diffrn_radiation_monochromator graphite
_diffrn_radiation_source 'fine-focus sealed tube'
_diffrn_radiation_type MoK\a
_diffrn_radiation_wavelength 0.71073
_diffrn_reflns_av_R_equivalents 0.1063
_diffrn_reflns_av_sigmaI/netI 0.0606
_diffrn_reflns_limit_h_max 21
_diffrn_reflns_limit_h_min -21
_diffrn_reflns_limit_k_max 21
_diffrn_reflns_limit_k_min -21
_diffrn_reflns_limit_l_max 30
_diffrn_reflns_limit_l_min -30
_diffrn_reflns_number 73752
_diffrn_reflns_theta_full 27.60
_diffrn_reflns_theta_max 27.60
_diffrn_reflns_theta_min 1.43
_exptl_absorpt_correction_T_max 0.8758
_exptl_absorpt_correction_T_min 0.6854
_exptl_absorpt_correction_type multi-scan
_exptl_absorpt_process_details SADABS
_exptl_crystal_colour Green
_exptl_crystal_density_diffrn 1.064
_exptl_crystal_density_method 'not measured'
_exptl_crystal_description Needle
_exptl_crystal_F_000 1764
_platon_squeeze_details
;
;
_refine_diff_density_max 1.238
_refine_diff_density_min -0.491
_refine_diff_density_rms 0.107
_refine_ls_abs_structure_details 'Flack H D (1983), Acta Cryst. A39, 876-881'
_refine_ls_abs_structure_Flack 0.00(2)
_refine_ls_extinction_method none
_refine_ls_goodness_of_fit_ref 0.983
_refine_ls_hydrogen_treatment constr
_refine_ls_matrix_type full
_refine_ls_number_parameters 162
_refine_ls_number_reflns 4317
_refine_ls_number_restraints 0
_refine_ls_restrained_S_all 0.983
_refine_ls_R_factor_all 0.0452
_refine_ls_R_factor_gt 0.0353
_refine_ls_shift/su_max 0.001
_refine_ls_shift/su_mean 0.000
_refine_ls_structure_factor_coef Fsqd
_refine_ls_weighting_details 'calc w=1/[\s^2^(Fo^2^)+(0.0508P)^2^+0.0000P] where P=(Fo^2^+2Fc^2^)/3'
_refine_ls_weighting_scheme calc
_refine_ls_wR_factor_gt 0.0899
_refine_ls_wR_factor_ref 0.0934
_reflns_number_gt 3617
_reflns_number_total 4317
_reflns_threshold_expression >2sigma(I)
_cod_data_source_file c2jm33884j.txt
_cod_data_source_block Pr-LOF-Platon
_cod_depositor_comments
;
The following automatic conversions were performed:

'_refine_ls_hydrogen_treatment' value 'Constr' changed to 'constr'
according to
/usr/data/users/saulius/automatic-downloads/retrospective/RSC/lib/dictionaries/cif_core.dic
dictionary named 'cif_core.dic' version 2.4.2 from 2011-04-26.

Automatic conversion script
Id: cif_fix_values 2281 2013-09-26 08:29:07Z andrius 
;
_cod_original_sg_symbol_H-M P6122
_cod_database_code 7215092

loop_
_symmetry_equiv_pos_as_xyz
'x, y, z'
'-y, x-y, z+1/3'
'-x+y, -x, z+2/3'
'-x, -y, z+1/2'
'y, -x+y, z+5/6'
'x-y, x, z+1/6'
'y, x, -z+1/3'
'x-y, -y, -z'
'-x, -x+y, -z+2/3'
'-y, -x, -z+5/6'
'-x+y, y, -z+1/2'
'x, x-y, -z+1/6'

loop_
_atom_site_label
_atom_site_type_symbol
_atom_site_fract_x
_atom_site_fract_y
_atom_site_fract_z
_atom_site_U_iso_or_equiv
_atom_site_adp_type
_atom_site_occupancy
_atom_site_symmetry_multiplicity
_atom_site_calc_flag
_atom_site_refinement_flags
Pr1 Pr 0.91567(2) 1.0000 0.0000 0.02112(10) Uani 1 2 d S
C1 C 0.8243(3) 0.8004(3) 0.0363(2) 0.0311(12) Uani 1 1 d .
C2 C 0.7863(3) 0.6970(3) 0.0415(2) 0.0294(11) Uani 1 1 d .
C3 C 0.8315(4) 0.6604(3) 0.0746(2) 0.0276(11) Uani 1 1 d .
H3 H 0.8891 0.7012 0.0910 0.033 Uiso 1 1 calc R
C4 C 0.7928(3) 0.5669(3) 0.0829(2) 0.0295(11) Uani 1 1 d .
H4 H 0.8223 0.5445 0.1065 0.035 Uiso 1 1 calc R
C5 C 0.7069(4) 0.5024(3) 0.0559(2) 0.0322(12) Uani 1 1 d .
C6 C 0.6669(4) 0.5386(4) 0.0207(2) 0.0403(14) Uani 1 1 d .
H6 H 0.6131 0.4977 0.0008 0.048 Uiso 1 1 calc R
C7 C 0.7048(3) 0.6350(3) 0.0141(2) 0.0393(14) Uani 1 1 d .
H7 H 0.6749 0.6576 -0.0090 0.047 Uiso 1 1 calc R
C8 C 0.6579(4) 0.4014(3) 0.0697(2) 0.0322(11) Uani 1 1 d .
C9 C 0.7069(5) 0.3535(2) 0.0833 0.0330(17) Uani 1 2 d S
H9 H 0.7723 0.3861 0.0833 0.040 Uiso 1 2 calc SR
C10 C 0.5615(4) 0.3498(4) 0.0687(3) 0.0425(14) Uani 1 1 d .
H10 H 0.5284 0.3794 0.0577 0.051 Uiso 1 1 calc R
C11 C 0.5115(5) 0.2557(3) 0.0833 0.046(2) Uani 1 2 d S
C12 C 0.4053(5) 0.2027(3) 0.0833 0.041(2) Uani 1 2 d S
C13 C 0.3567(4) 0.2233(5) 0.0424(3) 0.063(2) Uani 1 1 d .
H13 H 0.3891 0.2690 0.0153 0.076 Uiso 1 1 calc R
C14 C 0.2597(4) 0.1741(5) 0.0434(3) 0.0571(17) Uani 1 1 d .
H14 H 0.2267 0.1875 0.0167 0.069 Uiso 1 1 calc R
C15 C 0.2103(5) 0.1052(2) 0.0833 0.0373(19) Uani 1 2 d S
C16 C 0.1053(5) 0.0527(2) 0.0833 0.0338(17) Uani 1 2 d S
O1 O 0.8911(2) 0.8580(2) 0.06836(14) 0.0299(7) Uani 1 1 d .
O2 O 0.7898(3) 0.8308(2) 0.0021(2) 0.0674(14) Uani 1 1 d .
O3 O 0.0652(2) 0.0709(2) 0.04446(14) 0.0411(8) Uani 1 1 d .
O1W O 0.7642(3) 1.0000 0.0000 0.0639(18) Uani 1 2 d S

loop_
_atom_site_aniso_label
_atom_site_aniso_U_11
_atom_site_aniso_U_22
_atom_site_aniso_U_33
_atom_site_aniso_U_23
_atom_site_aniso_U_13
_atom_site_aniso_U_12
Pr1 0.01506(13) 0.01563(18) 0.03285(17) 0.00561(17) 0.00281(8) 0.00781(9)
C1 0.023(2) 0.022(2) 0.047(3) 0.010(2) 0.000(2) 0.010(2)
C2 0.027(3) 0.023(2) 0.036(3) 0.004(2) 0.003(2) 0.011(2)
C3 0.021(2) 0.020(2) 0.041(3) -0.006(2) -0.009(2) 0.010(2)
C4 0.022(2) 0.024(3) 0.048(3) 0.003(2) -0.001(2) 0.016(2)
C5 0.018(3) 0.018(2) 0.057(3) 0.000(2) 0.000(2) 0.007(2)
C6 0.032(3) 0.026(3) 0.052(3) 0.003(2) -0.016(2) 0.006(2)
C7 0.025(3) 0.024(3) 0.060(4) 0.015(2) -0.007(2) 0.005(2)
C8 0.021(3) 0.020(2) 0.055(3) 0.003(2) -0.002(2) 0.009(2)
C9 0.022(4) 0.016(2) 0.062(5) -0.001(3) 0.000 0.0112(19)
C10 0.023(3) 0.027(3) 0.086(4) 0.007(3) -0.002(3) 0.018(2)
C11 0.016(4) 0.023(3) 0.097(7) 0.009(4) 0.000 0.0079(19)
C12 0.024(4) 0.021(3) 0.078(6) 0.002(3) 0.000 0.012(2)
C13 0.019(3) 0.060(4) 0.098(5) 0.038(4) 0.007(3) 0.010(3)
C14 0.027(3) 0.055(4) 0.070(4) 0.023(4) -0.006(3) 0.005(3)
C15 0.021(4) 0.036(3) 0.051(5) 0.004(3) 0.000 0.0104(18)
C16 0.018(4) 0.030(3) 0.050(4) -0.001(3) 0.000 0.0089(18)
O1 0.037(2) 0.0188(16) 0.0370(17) 0.0012(14) 0.0034(16) 0.0160(16)
O2 0.047(2) 0.024(2) 0.107(4) 0.023(3) -0.039(3) -0.0009(17)
O3 0.0241(19) 0.040(2) 0.054(2) 0.0080(18) -0.0041(15) 0.0121(17)
O1W 0.056(3) 0.090(5) 0.057(4) -0.039(4) -0.020(2) 0.045(2)

loop_
_atom_type_symbol
_atom_type_description
_atom_type_scat_dispersion_real
_atom_type_scat_dispersion_imag
_atom_type_scat_source
C C 0.0033 0.0016 'International Tables Vol C Tables 4.2.6.8 and 6.1.1.4'
H H 0.0000 0.0000 'International Tables Vol C Tables 4.2.6.8 and 6.1.1.4'
O O 0.0106 0.0060 'International Tables Vol C Tables 4.2.6.8 and 6.1.1.4'
Pr Pr -0.2180 2.8214 'International Tables Vol C Tables 4.2.6.8 and 6.1.1.4'

loop_
_geom_angle_atom_site_label_1
_geom_angle_atom_site_label_2
_geom_angle_atom_site_label_3
_geom_angle
_geom_angle_site_symmetry_1
_geom_angle_site_symmetry_3
O3 Pr1 O3 75.9(2) 1_665 8_665
O3 Pr1 O1 135.65(11) 1_665 5_564
O3 Pr1 O1 73.43(11) 8_665 5_564
O3 Pr1 O1 73.43(12) 1_665 12_565
O3 Pr1 O1 135.65(11) 8_665 12_565
O1 Pr1 O1 148.36(15) 5_564 12_565
O3 Pr1 O1W 142.06(10) 1_665 .
O3 Pr1 O1W 142.06(10) 8_665 .
O1 Pr1 O1W 74.18(8) 5_564 .
O1 Pr1 O1W 74.18(8) 12_565 .
O3 Pr1 O2 127.82(12) 1_665 .
O3 Pr1 O2 79.27(15) 8_665 .
O1 Pr1 O2 76.26(13) 5_564 .
O1 Pr1 O2 95.16(15) 12_565 .
O1W Pr1 O2 74.29(10) . .
O3 Pr1 O2 79.27(15) 1_665 8_675
O3 Pr1 O2 127.82(12) 8_665 8_675
O1 Pr1 O2 95.16(15) 5_564 8_675
O1 Pr1 O2 76.26(13) 12_565 8_675
O1W Pr1 O2 74.29(10) . 8_675
O2 Pr1 O2 148.59(19) . 8_675
O3 Pr1 O1 74.16(11) 1_665 8_675
O3 Pr1 O1 80.07(11) 8_665 8_675
O1 Pr1 O1 69.64(11) 5_564 8_675
O1 Pr1 O1 120.12(10) 12_565 8_675
O1W Pr1 O1 106.40(7) . 8_675
O2 Pr1 O1 143.92(15) . 8_675
O2 Pr1 O1 49.06(12) 8_675 8_675
O3 Pr1 O1 80.07(11) 1_665 .
O3 Pr1 O1 74.16(11) 8_665 .
O1 Pr1 O1 120.12(10) 5_564 .
O1 Pr1 O1 69.64(11) 12_565 .
O1W Pr1 O1 106.40(7) . .
O2 Pr1 O1 49.06(12) . .
O2 Pr1 O1 143.92(15) 8_675 .
O1 Pr1 O1 147.20(15) 8_675 .
O3 Pr1 C1 103.87(13) 1_665 .
O3 Pr1 C1 71.72(13) 8_665 .
O1 Pr1 C1 96.03(12) 5_564 .
O1 Pr1 C1 85.43(12) 12_565 .
O1W Pr1 C1 92.68(9) . .
O2 Pr1 C1 24.07(12) . .
O2 Pr1 C1 159.79(13) 8_675 .
O1 Pr1 C1 151.16(12) 8_675 .
O1 Pr1 C1 25.53(11) . .
O3 Pr1 C1 71.72(13) 1_665 8_675
O3 Pr1 C1 103.87(13) 8_665 8_675
O1 Pr1 C1 85.43(12) 5_564 8_675
O1 Pr1 C1 96.03(12) 12_565 8_675
O1W Pr1 C1 92.68(9) . 8_675
O2 Pr1 C1 159.79(13) . 8_675
O2 Pr1 C1 24.07(12) 8_675 8_675
O1 Pr1 C1 25.53(11) 8_675 8_675
O1 Pr1 C1 151.16(12) . 8_675
C1 Pr1 C1 174.64(19) . 8_675
O2 C1 O1 119.4(4) . .
O2 C1 C2 120.0(5) . .
O1 C1 C2 120.6(4) . .
O2 C1 Pr1 56.0(3) . .
O1 C1 Pr1 65.4(2) . .
C2 C1 Pr1 166.6(4) . .
C7 C2 C3 118.3(4) . .
C7 C2 C1 120.2(5) . .
C3 C2 C1 121.5(4) . .
C4 C3 C2 121.3(5) . .
C3 C4 C5 120.5(5) . .
C6 C5 C4 117.6(4) . .
C6 C5 C8 120.9(5) . .
C4 C5 C8 121.2(5) . .
C5 C6 C7 121.6(5) . .
C2 C7 C6 120.4(5) . .
C10 C8 C9 117.5(4) . .
C10 C8 C5 120.2(5) . .
C9 C8 C5 122.3(5) . .
C8 C9 C8 121.0(6) . 12
C8 C10 C11 122.9(5) . .
C10 C11 C10 118.1(7) 12 .
C10 C11 C12 121.0(3) 12 .
C10 C11 C12 121.0(3) . .
C13 C12 C13 120.9(7) . 12
C13 C12 C11 119.5(4) . .
C13 C12 C11 119.5(4) 12 .
C14 C13 C12 118.5(6) . .
C13 C14 C15 121.5(6) . .
C14 C15 C14 119.1(7) 12 .
C14 C15 C16 120.5(4) 12 .
C14 C15 C16 120.5(4) . .
O3 C16 O3 125.9(6) . 12
O3 C16 C15 117.1(3) . .
O3 C16 C15 117.1(3) 12 .
C1 O1 Pr1 139.3(3) . 6_655
C1 O1 Pr1 89.1(3) . .
Pr1 O1 Pr1 108.15(11) 6_655 .
C1 O2 Pr1 99.9(3) . .
C16 O3 Pr1 138.4(4) . 1_445

loop_
_geom_bond_atom_site_label_1
_geom_bond_atom_site_label_2
_geom_bond_distance
_geom_bond_site_symmetry_2
Pr1 O3 2.378(3) 1_665
Pr1 O3 2.378(3) 8_665
Pr1 O1 2.478(3) 5_564
Pr1 O1 2.478(3) 12_565
Pr1 O1W 2.491(6) .
Pr1 O2 2.504(3) .
Pr1 O2 2.504(3) 8_675
Pr1 O1 2.704(3) 8_675
Pr1 O1 2.704(3) .
Pr1 C1 2.974(4) .
Pr1 C1 2.974(4) 8_675
C1 O2 1.231(6) .
C1 O1 1.282(6) .
C1 C2 1.494(6) .
C2 C7 1.376(7) .
C2 C3 1.407(7) .
C3 C4 1.351(7) .
C4 C5 1.426(7) .
C5 C6 1.371(7) .
C5 C8 1.475(6) .
C6 C7 1.391(7) .
C8 C10 1.374(7) .
C8 C9 1.418(6) .
C9 C8 1.418(6) 12
C10 C11 1.384(6) .
C11 C10 1.384(6) 12
C11 C12 1.511(10) .
C12 C13 1.404(7) .
C12 C13 1.404(7) 12
C13 C14 1.381(7) .
C14 C15 1.387(7) .
C15 C14 1.387(7) 12
C15 C16 1.494(9) .
C16 O3 1.256(4) .
C16 O3 1.256(4) 12
O1 Pr1 2.478(3) 6_655
O3 Pr1 2.378(3) 1_445

loop_
_platon_squeeze_void_nr
_platon_squeeze_void_average_x
_platon_squeeze_void_average_y
_platon_squeeze_void_average_z
_platon_squeeze_void_volume
_platon_squeeze_void_count_electrons
_platon_squeeze_void_content
1 -0.027 0.447 0.328 2777 1713 ' '
